data_1510406
loop_
_publ_author_name
'Mueller, B.G.'

_publ_section_title
;
 Neue Fluoroaurate(III)
;
_journal_name_full 'Zeitschrift fuer Anorganische und Allgemeine Chemie'
_journal_page_first 57
_journal_page_last 63
_journal_paper_doi 10.1002/zaac.19875551207
_journal_volume 555
_journal_year 1987
_chemical_formula_sum 'Au2 F8 Zn'
_chemical_name_systematic 'Zn (Au F4)2'
_space_group_IT_number 14
_symmetry_space_group_name_Hall '-P 2ybc'
_symmetry_space_group_name_H-M 'P 1 21/c 1'
_cell_angle_alpha 90
_cell_angle_beta 109.26
_cell_angle_gamma 90
_cell_formula_units_Z 2
_cell_length_a 5.487
_cell_length_b 5.518
_cell_length_c 10.831
_cell_volume 309.579
_citation_journal_id_ASTM ZAACAB
_cod_data_source_file gold_495.cif
_cod_data_source_block Au2F8Zn1
_cod_original_cell_volume 309.5791
_cod_original_formula_sum 'Au2 F8 Zn1'
_cod_database_code 1510406

loop_
_symmetry_equiv_pos_as_xyz
x,y,z
-x,y+1/2,-z+1/2
-x,-y,-z
x,-y-1/2,z-1/2

loop_
_atom_site_label
_atom_site_type_symbol
_atom_site_fract_x
_atom_site_fract_y
_atom_site_fract_z
_atom_site_occupancy
_atom_site_U_iso_or_equiv
F2 F-1 0.9346 0.2075 0.2793 1 0.0
Zn1 Zn+2 0.5 0 0.5 1 0.0
F1 F-1 0.3351 0.2091 0.0499 1 0.0
Au1 Au+3 0.1345 0.2103 0.1666 1 0.0
F4 F-1 0.4315 0.1148 0.3117 1 0.0
F3 F-1 0.8336 0.1927 0.5247 1 0.0
